data_4512655
loop_
_publ_author_name
'Rai, Sunil K.'
'Khanam, Shaziya'
'Khanna, Ranjana S.'
'Tewari, Ashish K.'

_publ_section_title
;
 Design and Synthesis of 2-Pyridone Based Flexible Dimers and Their
 Conformational Study through X-ray Diffraction and Density Functional
 Theory: Perspective of Cyclooxygenase-2 Inhibition
;
_journal_issue 3
_journal_name_full 'Crystal Growth &amp; Design'
_journal_page_first 1430
_journal_paper_doi 10.1021/cg501793v
_journal_volume 15
_journal_year 2015
_chemical_formula_moiety 'C29 H24 N4 O2, C6 H6'
_chemical_formula_sum 'C35 H30 N4 O2'
_chemical_formula_weight 538.63
_space_group_IT_number 15
_symmetry_cell_setting monoclinic
_symmetry_space_group_name_Hall '-C 2yc'
_symmetry_space_group_name_H-M 'C 1 2/c 1'
_atom_sites_solution_hydrogens geom
_atom_sites_solution_primary direct
_atom_sites_solution_secondary difmap
_audit_creation_method SHELXL-97
_audit_update_record
;
2014-04-11 # Formatted by publCIF

;
_cell_angle_alpha 90.00
_cell_angle_beta 107.147(13)
_cell_angle_gamma 90.00
_cell_formula_units_Z 4
_cell_length_a 19.180(3)
_cell_length_b 7.9406(11)
_cell_length_c 20.324(2)
_cell_measurement_temperature 293(2)
_cell_volume 2957.8(7)
_computing_structure_refinement 'SHELXL-97 (Sheldrick, 1997)'
_computing_structure_solution 'SHELXS-97 (Sheldrick, 1990)'
_diffrn_ambient_temperature 293(2)
_diffrn_detector_area_resol_mean 16.0938
_diffrn_measured_fraction_theta_full 25.24
_diffrn_measured_fraction_theta_max 25.24
_diffrn_measurement_device_type 'Xcalibur, Eos'
_diffrn_measurement_method '\w scans'
_diffrn_radiation_monochromator graphite
_diffrn_radiation_source 'fine-focus sealed tube'
_diffrn_radiation_type MoK\a
_diffrn_radiation_wavelength 0.71073
_diffrn_reflns_av_R_equivalents 0.0415
_diffrn_reflns_av_sigmaI/netI 0.0810
_diffrn_reflns_limit_h_max 24
_diffrn_reflns_limit_h_min -25
_diffrn_reflns_limit_k_max 7
_diffrn_reflns_limit_k_min -10
_diffrn_reflns_limit_l_max 15
_diffrn_reflns_limit_l_min -26
_diffrn_reflns_number 6983
_diffrn_reflns_theta_full 28.94
_diffrn_reflns_theta_max 28.94
_diffrn_reflns_theta_min 3.48
_exptl_absorpt_coefficient_mu 0.076
_exptl_absorpt_correction_T_max 1.000
_exptl_absorpt_correction_T_min 0.963
_exptl_absorpt_correction_type multi-scan
_exptl_absorpt_process_details 'CrysAlisPro, Agilent Technologies'
_exptl_crystal_colour colourless
_exptl_crystal_density_diffrn 1.210
_exptl_crystal_density_method 'not measured'
_exptl_crystal_description prismatic
_exptl_crystal_F_000 1136
_exptl_crystal_size_max 0.50
_exptl_crystal_size_mid 0.49
_exptl_crystal_size_min 0.48
_refine_diff_density_max 0.200
_refine_diff_density_min -0.188
_refine_diff_density_rms 0.040
_refine_ls_extinction_method none
_refine_ls_goodness_of_fit_ref 0.986
_refine_ls_hydrogen_treatment mixed
_refine_ls_matrix_type full
_refine_ls_number_parameters 186
_refine_ls_number_reflns 3350
_refine_ls_number_restraints 0
_refine_ls_restrained_S_all 0.986
_refine_ls_R_factor_all 0.1401
_refine_ls_R_factor_gt 0.0619
_refine_ls_shift/su_max 0.030
_refine_ls_shift/su_mean 0.004
_refine_ls_structure_factor_coef Fsqd
_refine_ls_weighting_details 'calc w=1/[\s^2^(Fo^2^)+(0.0492P)^2^+0.9946P] where P=(Fo^2^+2Fc^2^)/3'
_refine_ls_weighting_scheme calc
_refine_ls_wR_factor_gt 0.1214
_refine_ls_wR_factor_ref 0.1594
_reflns_number_gt 1629
_reflns_number_total 3350
_reflns_threshold_expression >2sigma(I)
_cod_data_source_file cg501793v_si_003.cif
_cod_data_source_block shelxl
_cod_depositor_comments 'Adding full bibliography for 4512653--4512655.cif.'
_cod_original_sg_symbol_H-M 'C 2/c'
_cod_original_formula_sum 'C35 H30 N4 O2 '
_cod_database_code 4512655
_publcif_datablock.id {bdf726b6-dbf7-48e6-b1e4-a11299bf2385}

_publcif_info_exptl_table_max_cols 4
_publcif_info_exptl_table_use_headnotes n

loop_
_symmetry_equiv_pos_as_xyz
'x, y, z'
'-x, y, -z+1/2'
'x+1/2, y+1/2, z'
'-x+1/2, y+1/2, -z+1/2'
'-x, -y, -z'
'x, -y, z-1/2'
'-x+1/2, -y+1/2, -z'
'x+1/2, -y+1/2, z-1/2'

loop_
_atom_site_label
_atom_site_type_symbol
_atom_site_fract_x
_atom_site_fract_y
_atom_site_fract_z
_atom_site_U_iso_or_equiv
_atom_site_adp_type
_atom_site_occupancy
_atom_site_symmetry_multiplicity
_atom_site_calc_flag
_atom_site_refinement_flags
N2 N 0.93455(15) 0.1788(3) 0.51951(12) 0.0780(8) Uani 1 1 d .
C12 C 1.13143(16) 0.2107(4) 0.56613(12) 0.0707(9) Uani 1 1 d .
H12A H 1.1837 0.2191 0.5806 0.106 Uiso 1 1 calc R
H12B H 1.1174 0.0944 0.5596 0.106 Uiso 1 1 calc R
H12C H 1.1126 0.2589 0.6007 0.106 Uiso 1 1 calc R
C18 C 1.0740(2) 1.0343(4) 0.2675(3) 0.0965(12) Uani 1 1 d .
H18 H 1.1247 1.0331 0.2794 0.116 Uiso 1 1 calc R
C17 C 1.0396(3) 1.0354(4) 0.3178(2) 0.0974(13) Uani 1 1 d .
H17 H 1.0667 1.0363 0.3640 0.117 Uiso 1 1 calc R
C16 C 0.9659(3) 1.0350(4) 0.2997(3) 0.1003(15) Uani 1 1 d .
H16 H 0.9424 1.0353 0.3337 0.120 Uiso 1 1 calc R
N1 N 1.05025(10) 0.4843(2) 0.37714(8) 0.0370(5) Uani 1 1 d .
C11 C 0.99807(13) 0.4104(3) 0.40430(11) 0.0409(6) Uani 1 1 d .
C14 C 1.02115(13) 0.5854(3) 0.31408(10) 0.0406(6) Uani 1 1 d .
H14A H 1.0577 0.6663 0.3105 0.049 Uiso 1 1 calc R
H14B H 0.9787 0.6475 0.3172 0.049 Uiso 1 1 calc R
O1 O 0.93291(9) 0.4288(2) 0.37495(8) 0.0567(5) Uani 1 1 d .
C7 C 1.12371(13) 0.4706(3) 0.40819(10) 0.0411(6) Uani 1 1 d .
C10 C 1.02781(14) 0.3174(3) 0.46733(11) 0.0431(6) Uani 1 1 d .
C8 C 1.14889(13) 0.3838(3) 0.46832(11) 0.0480(7) Uani 1 1 d .
H8 H 1.1989 0.3769 0.4893 0.058 Uiso 1 1 calc R
C6 C 1.17594(12) 0.5556(3) 0.37735(11) 0.0438(6) Uani 1 1 d .
C15 C 1.0000 0.4763(4) 0.2500 0.0436(9) Uani 1 2 d S
H15A H 0.9593 0.4046 0.2507 0.052 Uiso 0.50 1 calc PR
H15B H 1.0407 0.4046 0.2493 0.052 Uiso 0.50 1 calc PR
C13 C 0.97552(15) 0.2404(4) 0.49573(12) 0.0532(7) Uani 1 1 d .
C9 C 1.10108(14) 0.3042(3) 0.49954(11) 0.0474(7) Uani 1 1 d .
C5 C 1.21193(16) 0.6978(4) 0.40750(13) 0.0658(8) Uani 1 1 d .
H5 H 1.2004 0.7463 0.4446 0.079 Uiso 1 1 calc R
C3 C 1.28158(15) 0.7029(4) 0.32822(14) 0.0661(9) Uani 1 1 d .
H3 H 1.3174 0.7516 0.3120 0.079 Uiso 1 1 calc R
C2 C 1.24525(18) 0.5647(5) 0.29723(15) 0.0816(11) Uani 1 1 d .
H2 H 1.2556 0.5199 0.2589 0.098 Uiso 1 1 calc R
C1 C 1.19297(16) 0.4890(4) 0.32179(14) 0.0710(9) Uani 1 1 d .
H1 H 1.1692 0.3926 0.3005 0.085 Uiso 1 1 calc R
C4 C 1.26523(17) 0.7699(4) 0.38328(15) 0.0755(9) Uani 1 1 d .
H4 H 1.2900 0.8649 0.4049 0.091 Uiso 1 1 calc R

loop_
_atom_site_aniso_label
_atom_site_aniso_U_11
_atom_site_aniso_U_22
_atom_site_aniso_U_33
_atom_site_aniso_U_23
_atom_site_aniso_U_13
_atom_site_aniso_U_12
N2 0.088(2) 0.079(2) 0.0833(16) 0.0026(15) 0.0499(15) -0.0158(16)
C12 0.076(2) 0.080(2) 0.0551(15) 0.0214(15) 0.0164(15) 0.0113(17)
C18 0.110(3) 0.056(2) 0.140(3) 0.002(3) 0.063(3) 0.003(2)
C17 0.157(5) 0.052(2) 0.093(3) 0.0084(19) 0.051(3) 0.005(3)
C16 0.161(5) 0.052(2) 0.128(4) 0.005(2) 0.105(4) 0.002(3)
N1 0.0367(12) 0.0406(13) 0.0335(9) -0.0021(8) 0.0100(8) -0.0020(9)
C11 0.0399(15) 0.0444(16) 0.0405(12) -0.0072(11) 0.0149(11) -0.0051(12)
C14 0.0439(14) 0.0387(15) 0.0373(11) 0.0006(11) 0.0090(10) -0.0005(12)
O1 0.0395(11) 0.0713(14) 0.0582(10) 0.0005(9) 0.0127(8) -0.0067(9)
C7 0.0391(14) 0.0473(16) 0.0368(12) -0.0057(11) 0.0114(11) -0.0043(11)
C10 0.0516(16) 0.0432(16) 0.0392(12) -0.0024(11) 0.0208(11) -0.0028(12)
C8 0.0370(14) 0.0619(19) 0.0435(13) 0.0011(13) 0.0092(11) 0.0022(13)
C6 0.0356(14) 0.0552(18) 0.0398(12) 0.0027(12) 0.0099(10) -0.0029(12)
C15 0.057(2) 0.034(2) 0.0365(16) 0.000 0.0079(15) 0.000
C13 0.0638(19) 0.0499(19) 0.0511(15) -0.0035(13) 0.0252(14) -0.0040(14)
C9 0.0544(18) 0.0485(17) 0.0407(13) 0.0018(12) 0.0162(12) 0.0049(13)
C5 0.066(2) 0.075(2) 0.0612(16) -0.0188(16) 0.0265(15) -0.0218(17)
C3 0.0524(19) 0.082(3) 0.0678(17) 0.0110(17) 0.0240(15) -0.0152(17)
C2 0.078(2) 0.105(3) 0.0770(19) -0.026(2) 0.0462(18) -0.032(2)
C1 0.072(2) 0.082(2) 0.0734(18) -0.0239(17) 0.0435(16) -0.0281(17)
C4 0.069(2) 0.075(2) 0.083(2) -0.0135(18) 0.0241(17) -0.0342(18)

loop_
_atom_type_symbol
_atom_type_description
_atom_type_scat_dispersion_real
_atom_type_scat_dispersion_imag
_atom_type_scat_source
C C 0.0033 0.0016 'International Tables Vol C Tables 4.2.6.8 and 6.1.1.4'
H H 0.0000 0.0000 'International Tables Vol C Tables 4.2.6.8 and 6.1.1.4'
O O 0.0106 0.0060 'International Tables Vol C Tables 4.2.6.8 and 6.1.1.4'
S S 0.1246 0.1234 'International Tables Vol C Tables 4.2.6.8 and 6.1.1.4'
N N 0.0061 0.0033 'International Tables Vol C Tables 4.2.6.8 and 6.1.1.4'

loop_
_geom_angle_atom_site_label_1
_geom_angle_atom_site_label_2
_geom_angle_atom_site_label_3
_geom_angle
_geom_angle_site_symmetry_1
_geom_angle_site_symmetry_3
C9 C12 H12A 109.5 . .
C9 C12 H12B 109.5 . .
H12A C12 H12B 109.5 . .
C9 C12 H12C 109.5 . .
H12A C12 H12C 109.5 . .
H12B C12 H12C 109.5 . .
C16 C18 C17 119.8(4) 2_755 .
C16 C18 H18 120.1 2_755 .
C17 C18 H18 120.1 . .
C16 C17 C18 119.4(4) . .
C16 C17 H17 120.3 . .
C18 C17 H17 120.3 . .
C18 C16 C17 120.7(4) 2_755 .
C18 C16 H16 119.6 2_755 .
C17 C16 H16 119.6 . .
C7 N1 C11 122.77(18) . .
C7 N1 C14 121.23(18) . .
C11 N1 C14 115.95(18) . .
O1 C11 N1 120.1(2) . .
O1 C11 C10 125.0(2) . .
N1 C11 C10 114.9(2) . .
N1 C14 C15 111.85(19) . .
N1 C14 H14A 109.2 . .
C15 C14 H14A 109.2 . .
N1 C14 H14B 109.2 . .
C15 C14 H14B 109.2 . .
H14A C14 H14B 107.9 . .
C8 C7 N1 119.9(2) . .
C8 C7 C6 120.1(2) . .
N1 C7 C6 119.90(19) . .
C9 C10 C13 121.1(2) . .
C9 C10 C11 123.1(2) . .
C13 C10 C11 115.8(2) . .
C7 C8 C9 121.7(2) . .
C7 C8 H8 119.1 . .
C9 C8 H8 119.1 . .
C5 C6 C1 118.4(2) . .
C5 C6 C7 119.8(2) . .
C1 C6 C7 121.7(2) . .
C14 C15 C14 110.3(3) . 2_755
C14 C15 H15A 109.6 . .
C14 C15 H15A 109.6 2_755 .
C14 C15 H15B 109.6 . .
C14 C15 H15B 109.6 2_755 .
H15A C15 H15B 108.1 . .
N2 C13 C10 178.9(3) . .
C10 C9 C8 117.6(2) . .
C10 C9 C12 122.7(2) . .
C8 C9 C12 119.8(2) . .
C6 C5 C4 120.6(3) . .
C6 C5 H5 119.7 . .
C4 C5 H5 119.7 . .
C2 C3 C4 119.3(3) . .
C2 C3 H3 120.3 . .
C4 C3 H3 120.3 . .
C3 C2 C1 120.9(3) . .
C3 C2 H2 119.5 . .
C1 C2 H2 119.5 . .
C6 C1 C2 120.3(3) . .
C6 C1 H1 119.9 . .
C2 C1 H1 119.9 . .
C3 C4 C5 120.4(3) . .
C3 C4 H4 119.8 . .
C5 C4 H4 119.8 . .

loop_
_geom_bond_atom_site_label_1
_geom_bond_atom_site_label_2
_geom_bond_distance
_geom_bond_site_symmetry_2
N2 C13 1.146(3) .
C12 C9 1.502(3) .
C12 H12A 0.9600 .
C12 H12B 0.9600 .
C12 H12C 0.9600 .
C18 C16 1.354(6) 2_755
C18 C17 1.372(5) .
C18 H18 0.9300 .
C17 C16 1.351(5) .
C17 H17 0.9300 .
C16 C18 1.354(6) 2_755
C16 H16 0.9300 .
N1 C7 1.368(3) .
N1 C11 1.406(3) .
N1 C14 1.475(3) .
C11 O1 1.225(3) .
C11 C10 1.442(3) .
C14 C15 1.517(3) .
C14 H14A 0.9700 .
C14 H14B 0.9700 .
C7 C8 1.361(3) .
C7 C6 1.491(3) .
C10 C9 1.368(3) .
C10 C13 1.433(3) .
C8 C9 1.409(3) .
C8 H8 0.9300 .
C6 C5 1.371(3) .
C6 C1 1.371(3) .
C15 C14 1.517(3) 2_755
C15 H15A 0.9700 .
C15 H15B 0.9700 .
C5 C4 1.383(4) .
C5 H5 0.9300 .
C3 C2 1.352(4) .
C3 C4 1.356(4) .
C3 H3 0.9300 .
C2 C1 1.382(4) .
C2 H2 0.9300 .
C1 H1 0.9300 .
C4 H4 0.9300 .

loop_
_geom_torsion_atom_site_label_1
_geom_torsion_atom_site_label_2
_geom_torsion_atom_site_label_3
_geom_torsion_atom_site_label_4
_geom_torsion
_geom_torsion_site_symmetry_1
_geom_torsion_site_symmetry_4
C16 C18 C17 C16 0.8(5) 2_755 .
C18 C17 C16 C18 -0.2(5) . 2_755
C7 N1 C11 O1 178.9(2) . .
C14 N1 C11 O1 1.5(3) . .
C7 N1 C11 C10 -0.5(3) . .
C14 N1 C11 C10 -177.80(18) . .
C7 N1 C14 C15 99.9(2) . .
C11 N1 C14 C15 -82.8(2) . .
C11 N1 C7 C8 -0.6(3) . .
C14 N1 C7 C8 176.5(2) . .
C11 N1 C7 C6 -178.6(2) . .
C14 N1 C7 C6 -1.4(3) . .
O1 C11 C10 C9 -178.0(2) . .
N1 C11 C10 C9 1.3(3) . .
O1 C11 C10 C13 1.0(4) . .
N1 C11 C10 C13 -179.7(2) . .
N1 C7 C8 C9 1.0(4) . .
C6 C7 C8 C9 179.0(2) . .
C8 C7 C6 C5 -71.9(3) . .
N1 C7 C6 C5 106.0(3) . .
C8 C7 C6 C1 103.6(3) . .
N1 C7 C6 C1 -78.4(3) . .
N1 C14 C15 C14 -173.3(2) . 2_755
C9 C10 C13 N2 22(16) . .
C11 C10 C13 N2 -157(15) . .
C13 C10 C9 C8 -179.9(2) . .
C11 C10 C9 C8 -1.0(4) . .
C13 C10 C9 C12 -0.5(4) . .
C11 C10 C9 C12 178.4(2) . .
C7 C8 C9 C10 -0.2(4) . .
C7 C8 C9 C12 -179.6(2) . .
C1 C6 C5 C4 -1.4(4) . .
C7 C6 C5 C4 174.3(3) . .
C4 C3 C2 C1 -1.4(5) . .
C5 C6 C1 C2 0.0(5) . .
C7 C6 C1 C2 -175.6(3) . .
C3 C2 C1 C6 1.4(5) . .
C2 C3 C4 C5 -0.1(5) . .
C6 C5 C4 C3 1.5(5) . .

loop_
_publcif_info_tables.block_id
_publcif_info_tables.reference_item
{bdf726b6-dbf7-48e6-b1e4-a11299bf2385} '_publcif_info_datablock.publ_exptl'

loop_
_publcif_info_cif.paper_type
CB

loop_
_publcif_info_datablock.id
_publcif_info_datablock.publ_exptl
_publcif_info_datablock.publ_geom
_publcif_info_datablock.structure
{bdf726b6-dbf7-48e6-b1e4-a11299bf2385} y y y

loop_
_publcif_info_exptl_table_extra_item
sin_theta_over_lambda_max
